data_1565053
loop_
_publ_author_name
'Beucher, Helene'
'Schoergenhumer, Johannes'
'Merino, Est\'ibaliz'
'Nevado, Cristina'

_publ_section_title
;
 Chelation-Assisted C-C Bond Activation of Biphenylene by Gold(I) Halides
;
_journal_name_full 'Chemical Science'
_journal_paper_doi 10.1039/D1SC03814A
_journal_year 2021
_chemical_formula_moiety 'C33 H38 Au Cl2 P, C H Cl3'
_chemical_formula_sum 'C34 H39 Au Cl5 P'
_chemical_formula_weight 852.84
_space_group_crystal_system monoclinic
_space_group_IT_number 14
_space_group_name_Hall '-P 2yn'
_space_group_name_H-M_alt 'P 1 21/n 1'
_atom_sites_solution_hydrogens geom
_audit_creation_method SHELXL-2018/3
_audit_update_record
;
2021-02-25 deposited with the CCDC.	2021-10-27 downloaded from the CCDC.
;
_cell_angle_alpha 90
_cell_angle_beta 98.0719(10)
_cell_angle_gamma 90
_cell_formula_units_Z 4
_cell_length_a 9.92305(9)
_cell_length_b 19.50021(19)
_cell_length_c 17.0450(2)
_cell_measurement_reflns_used 25434
_cell_measurement_temperature 160(2)
_cell_measurement_theta_max 32.0100
_cell_measurement_theta_min 2.9380
_cell_volume 3265.56(6)
_computing_cell_refinement 'CrysAlisPro, Version 1.171.38.46 (Rigaku Oxford Diffraction, 2017)'
_computing_data_collection 'CrysAlisPro, Version 1.171.38.46 (Rigaku Oxford Diffraction, 2017)'
_computing_data_reduction 'CrysAlisPro, Version 1.171.38.46 (Rigaku Oxford Diffraction, 2017)'
_computing_molecular_graphics 'ORTEPII (Johnson, 1976)'
_computing_publication_material 'SHELXL-2018 and PLATON (Spek, 2015)'
_computing_structure_refinement 'SHELXL-2018 (Sheldrick, 2015b)'
_computing_structure_solution 'SHELXT-2018 (Sheldrick, 2015a)'
_diffrn_ambient_environment N~2~
_diffrn_ambient_temperature 160(2)
_diffrn_detector 'CCD area detector'
_diffrn_detector_area_resol_mean 10.3801
_diffrn_detector_type 'Atlas CCD area detector on \k goniostat'
_diffrn_measured_fraction_theta_full 0.999
_diffrn_measured_fraction_theta_max 0.999
_diffrn_measurement_device 'four-circle \k-geometry diffractometer'
_diffrn_measurement_device_type 'Oxford Diffraction SuperNova, dual radiation diffractometer'
_diffrn_measurement_method '\w scans'
_diffrn_radiation_monochromator mirror
_diffrn_radiation_probe x-ray
_diffrn_radiation_type 'Mo K\a'
_diffrn_radiation_wavelength 0.71073
_diffrn_reflns_av_R_equivalents 0.0283
_diffrn_reflns_av_unetI/netI 0.0200
_diffrn_reflns_Laue_measured_fraction_full 0.999
_diffrn_reflns_Laue_measured_fraction_max 0.999
_diffrn_reflns_limit_h_max 12
_diffrn_reflns_limit_h_min -12
_diffrn_reflns_limit_k_max 25
_diffrn_reflns_limit_k_min -25
_diffrn_reflns_limit_l_max 21
_diffrn_reflns_limit_l_min -22
_diffrn_reflns_number 40705
_diffrn_reflns_point_group_measured_fraction_full 0.999
_diffrn_reflns_point_group_measured_fraction_max 0.999
_diffrn_reflns_theta_full 25.242
_diffrn_reflns_theta_max 27.484
_diffrn_reflns_theta_min 2.630
_diffrn_source 'micro-focus sealed X-ray tube'
_diffrn_source_type 'SuperNova (Mo) X-ray source'
_exptl_absorpt_coefficient_mu 4.987
_exptl_absorpt_correction_T_max 0.811
_exptl_absorpt_correction_T_min 0.473
_exptl_absorpt_correction_type gaussian
_exptl_absorpt_process_details
;
Numerical absorption correction based on gaussian integration over
a multifaceted crystal model 
plus an empirical absorption correction using spherical harmonics, 
implemented in the SCALE3 ABSPACK scaling algorithm.
CrysAlisPro, Version 1.171.38.46 (Rigaku Oxford Diffraction, 2015)
;
_exptl_crystal_colour colourless
_exptl_crystal_density_diffrn 1.735
_exptl_crystal_description prism
_exptl_crystal_F_000 1688
_exptl_crystal_size_max 0.21
_exptl_crystal_size_mid 0.14
_exptl_crystal_size_min 0.13
_refine_diff_density_max 1.847
_refine_diff_density_min -1.049
_refine_diff_density_rms 0.079
_refine_ls_extinction_method none
_refine_ls_goodness_of_fit_ref 1.036
_refine_ls_hydrogen_treatment constr
_refine_ls_matrix_type full
_refine_ls_number_parameters 370
_refine_ls_number_reflns 7471
_refine_ls_number_restraints 0
_refine_ls_restrained_S_all 1.036
_refine_ls_R_factor_all 0.0249
_refine_ls_R_factor_gt 0.0213
_refine_ls_shift/su_max 0.001
_refine_ls_shift/su_mean 0.000
_refine_ls_structure_factor_coef Fsqd
_refine_ls_weighting_details 'w=1/[\s^2^(Fo^2^)+(0.0164P)^2^+4.8149P] where P=(Fo^2^+2Fc^2^)/3'
_refine_ls_weighting_scheme calc
_refine_ls_wR_factor_gt 0.0460
_refine_ls_wR_factor_ref 0.0474
_reflns_Friedel_coverage 0.000
_reflns_number_gt 6856
_reflns_number_total 7471
_reflns_threshold_expression 'I > 2\s(I)'
_cod_data_source_file d1sc03814a2.cif
_cod_data_source_block NV1803
_cod_original_sg_symbol_H-M 'P 21/n'
_cod_database_code 1565053
_shelx_shelxl_version_number 2018/3
_shelx_space_group_comment
;
The symmetry employed for this shelxl refinement is uniquely defined
by the following loop, which should always be used as a source of
symmetry information in preference to the above space-group names.
They are only intended as comments.
;
_oxdiff_exptl_absorpt_empirical_full_min 0.865
_oxdiff_exptl_absorpt_empirical_full_max 1.189
_oxdiff_exptl_absorpt_empirical_details
;
Empirical correction (ABSPACK) includes:
- Absorption correction using spherical harmonics
- Frame scaling
;

loop_
_space_group_symop_operation_xyz
'x, y, z'
'-x+1/2, y+1/2, -z+1/2'
'-x, -y, -z'
'x-1/2, -y-1/2, z-1/2'

loop_
_atom_site_label
_atom_site_type_symbol
_atom_site_fract_x
_atom_site_fract_y
_atom_site_fract_z
_atom_site_U_iso_or_equiv
_atom_site_adp_type
_atom_site_occupancy
_atom_site_site_symmetry_order
_atom_site_calc_flag
_atom_site_refinement_flags_posn
_atom_site_refinement_flags_adp
_atom_site_refinement_flags_occupancy
_atom_site_disorder_assembly
_atom_site_disorder_group
Au1 Au 0.41308(2) 0.43044(2) 0.14139(2) 0.02117(3) Uani 1 1 d . . . . .
P1 P 0.55696(6) 0.50806(3) 0.20404(4) 0.01815(12) Uani 1 1 d . . . . .
Cl1 Cl 0.27669(7) 0.34940(4) 0.07245(5) 0.03480(16) Uani 1 1 d . . . . .
Cl2 Cl 0.12890(8) 0.60589(5) 0.58538(5) 0.0456(2) Uani 1 1 d . . . . .
C1 C 0.5821(2) 0.50078(14) 0.31333(14) 0.0231(5) Uani 1 1 d . . . . .
H11 H 0.651522 0.464852 0.328202 0.028 Uiso 1 1 calc R U . . .
H12 H 0.621219 0.544638 0.335184 0.028 Uiso 1 1 calc R U . . .
C2 C 0.4611(2) 0.48449(13) 0.35440(14) 0.0206(5) Uani 1 1 d . . . . .
C3 C 0.4142(2) 0.52837(13) 0.40765(15) 0.0222(5) Uani 1 1 d . . . . .
C4 C 0.4253(3) 0.59828(14) 0.44674(15) 0.0263(5) Uani 1 1 d . . . . .
C5 C 0.4854(3) 0.66122(16) 0.45337(18) 0.0356(7) Uani 1 1 d . . . . .
H5 H 0.558377 0.672767 0.425205 0.043 Uiso 1 1 calc R U . . .
C6 C 0.4336(3) 0.70818(16) 0.50426(19) 0.0419(8) Uani 1 1 d . . . . .
H6 H 0.472832 0.752626 0.510552 0.050 Uiso 1 1 calc R U . . .
C7 C 0.3273(3) 0.69176(17) 0.54541(18) 0.0407(8) Uani 1 1 d . . . . .
H7 H 0.295170 0.724799 0.579301 0.049 Uiso 1 1 calc R U . . .
C8 C 0.2669(3) 0.62675(16) 0.53747(16) 0.0330(6) Uani 1 1 d . . . . .
C9 C 0.3161(3) 0.58089(14) 0.48846(15) 0.0274(6) Uani 1 1 d . . . . .
C10 C 0.3046(3) 0.51142(14) 0.44951(15) 0.0259(5) Uani 1 1 d . . . . .
C11 C 0.2381(3) 0.45040(15) 0.44073(17) 0.0312(6) Uani 1 1 d . . . . .
H111 H 0.164669 0.439358 0.468726 0.037 Uiso 1 1 calc R U . . .
C12 C 0.2862(3) 0.40482(15) 0.38707(17) 0.0321(6) Uani 1 1 d . . . . .
H121 H 0.243944 0.361206 0.378734 0.039 Uiso 1 1 calc R U . . .
C13 C 0.3925(3) 0.42092(14) 0.34599(16) 0.0268(6) Uani 1 1 d . . . . .
H13 H 0.420513 0.387881 0.310648 0.032 Uiso 1 1 calc R U . . .
C14 C 0.4928(2) 0.59652(13) 0.17915(14) 0.0204(5) Uani 1 1 d . . . . .
C15 C 0.4395(3) 0.60150(13) 0.08962(15) 0.0236(5) Uani 1 1 d . . . . .
H151 H 0.515304 0.593604 0.058619 0.028 Uiso 1 1 calc R U . . .
H152 H 0.369669 0.565772 0.074847 0.028 Uiso 1 1 calc R U . . .
C16 C 0.3777(3) 0.67254(14) 0.07026(16) 0.0277(6) Uani 1 1 d . . . . .
H16 H 0.345328 0.675460 0.012089 0.033 Uiso 1 1 calc R U . . .
C17 C 0.2572(3) 0.68374(14) 0.11562(18) 0.0312(6) Uani 1 1 d . . . . .
H171 H 0.216306 0.729368 0.102594 0.037 Uiso 1 1 calc R U . . .
H172 H 0.186737 0.648428 0.100215 0.037 Uiso 1 1 calc R U . . .
C18 C 0.3069(3) 0.67916(14) 0.20433(17) 0.0307(6) Uani 1 1 d . . . . .
H18 H 0.228208 0.686077 0.234264 0.037 Uiso 1 1 calc R U . . .
C19 C 0.3703(3) 0.60846(13) 0.22466(16) 0.0254(5) Uani 1 1 d . . . . .
H191 H 0.301113 0.572340 0.210312 0.030 Uiso 1 1 calc R U . . .
H192 H 0.401054 0.605549 0.282384 0.030 Uiso 1 1 calc R U . . .
C20 C 0.5992(3) 0.65338(13) 0.20202(16) 0.0252(5) Uani 1 1 d . . . . .
H201 H 0.633198 0.650683 0.259391 0.030 Uiso 1 1 calc R U . . .
H202 H 0.677374 0.646931 0.172514 0.030 Uiso 1 1 calc R U . . .
C21 C 0.5341(3) 0.72409(14) 0.18230(17) 0.0310(6) Uani 1 1 d . . . . .
H21 H 0.603593 0.760649 0.197328 0.037 Uiso 1 1 calc R U . . .
C22 C 0.4852(3) 0.72807(14) 0.09319(18) 0.0320(6) Uani 1 1 d . . . . .
H221 H 0.563010 0.721200 0.063501 0.038 Uiso 1 1 calc R U . . .
H222 H 0.445673 0.773870 0.079527 0.038 Uiso 1 1 calc R U . . .
C23 C 0.4145(3) 0.73464(14) 0.22862(18) 0.0346(7) Uani 1 1 d . . . . .
H231 H 0.374353 0.780647 0.217126 0.041 Uiso 1 1 calc R U . . .
H232 H 0.446515 0.731643 0.286199 0.041 Uiso 1 1 calc R U . . .
C24 C 0.7326(2) 0.49180(13) 0.17974(14) 0.0198(5) Uani 1 1 d . . . . .
C25 C 0.7416(2) 0.51447(14) 0.09397(15) 0.0238(5) Uani 1 1 d . . . . .
H251 H 0.669541 0.491417 0.057212 0.029 Uiso 1 1 calc R U . . .
H252 H 0.727192 0.564615 0.089040 0.029 Uiso 1 1 calc R U . . .
C26 C 0.8822(3) 0.49588(15) 0.07185(16) 0.0299(6) Uani 1 1 d . . . . .
H26 H 0.887388 0.511136 0.016346 0.036 Uiso 1 1 calc R U . . .
C27 C 0.9045(3) 0.41846(15) 0.07782(17) 0.0317(6) Uani 1 1 d . . . . .
H271 H 0.994726 0.406766 0.063106 0.038 Uiso 1 1 calc R U . . .
H272 H 0.834011 0.394641 0.040734 0.038 Uiso 1 1 calc R U . . .
C28 C 0.8966(3) 0.39501(15) 0.16276(17) 0.0293(6) Uani 1 1 d . . . . .
H28 H 0.910464 0.344258 0.166590 0.035 Uiso 1 1 calc R U . . .
C29 C 0.7563(3) 0.41317(14) 0.18524(16) 0.0251(5) Uani 1 1 d . . . . .
H291 H 0.750753 0.397427 0.239912 0.030 Uiso 1 1 calc R U . . .
H292 H 0.684454 0.389395 0.149050 0.030 Uiso 1 1 calc R U . . .
C30 C 0.8465(2) 0.52718(15) 0.23671(16) 0.0262(6) Uani 1 1 d . . . . .
H301 H 0.833864 0.577524 0.234070 0.031 Uiso 1 1 calc R U . . .
H302 H 0.841907 0.512248 0.291778 0.031 Uiso 1 1 calc R U . . .
C31 C 0.9865(3) 0.50840(16) 0.21348(17) 0.0318(6) Uani 1 1 d . . . . .
H31 H 1.059487 0.531973 0.250162 0.038 Uiso 1 1 calc R U . . .
C32 C 0.9926(3) 0.53229(16) 0.12843(18) 0.0349(7) Uani 1 1 d . . . . .
H321 H 0.978744 0.582528 0.124704 0.042 Uiso 1 1 calc R U . . .
H322 H 1.083265 0.521730 0.113526 0.042 Uiso 1 1 calc R U . . .
C33 C 1.0083(3) 0.43108(16) 0.21924(17) 0.0334(7) Uani 1 1 d . . . . .
H331 H 1.005227 0.415610 0.274275 0.040 Uiso 1 1 calc R U . . .
H332 H 1.098806 0.419304 0.204890 0.040 Uiso 1 1 calc R U . . .
Cl3 Cl -0.05268(10) 0.75029(5) 0.24635(6) 0.0558(2) Uani 1 1 d . . . . .
Cl4 Cl 0.06163(11) 0.65098(6) 0.36211(6) 0.0609(3) Uani 1 1 d . . . . .
Cl5 Cl -0.18101(10) 0.72528(6) 0.38465(6) 0.0647(3) Uani 1 1 d . . . . .
C34 C -0.0251(3) 0.72906(17) 0.34794(19) 0.0399(7) Uani 1 1 d . . . . .
H34 H 0.031964 0.765702 0.377138 0.048 Uiso 1 1 calc R U . . .

loop_
_atom_site_aniso_label
_atom_site_aniso_U_11
_atom_site_aniso_U_22
_atom_site_aniso_U_33
_atom_site_aniso_U_23
_atom_site_aniso_U_13
_atom_site_aniso_U_12
Au1 0.01655(5) 0.02103(5) 0.02600(6) -0.00073(4) 0.00325(4) -0.00040(4)
P1 0.0152(3) 0.0216(3) 0.0181(3) 0.0005(2) 0.0041(2) -0.0003(2)
Cl1 0.0246(3) 0.0279(3) 0.0495(4) -0.0085(3) -0.0035(3) -0.0025(3)
Cl2 0.0462(4) 0.0621(5) 0.0321(4) 0.0084(4) 0.0180(3) 0.0260(4)
C1 0.0181(11) 0.0323(14) 0.0193(12) 0.0018(10) 0.0039(9) 0.0037(10)
C2 0.0197(11) 0.0261(13) 0.0161(11) 0.0039(10) 0.0029(9) 0.0031(9)
C3 0.0217(12) 0.0263(13) 0.0187(12) 0.0030(10) 0.0027(10) 0.0022(10)
C4 0.0269(13) 0.0305(14) 0.0212(13) 0.0001(11) 0.0023(10) 0.0055(11)
C5 0.0342(15) 0.0384(17) 0.0324(16) 0.0001(13) -0.0015(12) -0.0018(13)
C6 0.0468(18) 0.0313(16) 0.0426(18) -0.0060(14) -0.0114(15) 0.0039(14)
C7 0.0450(18) 0.0418(18) 0.0324(16) -0.0068(13) -0.0053(14) 0.0193(14)
C8 0.0325(15) 0.0443(17) 0.0221(14) 0.0035(12) 0.0034(11) 0.0158(13)
C9 0.0287(13) 0.0343(15) 0.0189(13) 0.0035(11) 0.0024(10) 0.0098(11)
C10 0.0248(12) 0.0343(15) 0.0190(12) 0.0043(11) 0.0046(10) 0.0078(11)
C11 0.0248(13) 0.0414(16) 0.0290(15) 0.0068(12) 0.0090(11) -0.0011(12)
C12 0.0345(15) 0.0297(14) 0.0322(15) 0.0025(12) 0.0046(12) -0.0081(12)
C13 0.0326(14) 0.0259(13) 0.0221(13) -0.0001(10) 0.0049(11) 0.0005(11)
C14 0.0203(11) 0.0199(12) 0.0205(12) 0.0012(10) 0.0017(9) -0.0003(9)
C15 0.0242(12) 0.0244(13) 0.0211(13) 0.0013(10) -0.0009(10) -0.0043(10)
C16 0.0298(14) 0.0257(13) 0.0254(14) 0.0061(11) -0.0035(11) -0.0040(11)
C17 0.0244(13) 0.0256(14) 0.0420(17) 0.0087(12) -0.0011(12) 0.0007(11)
C18 0.0278(14) 0.0290(14) 0.0364(16) 0.0034(12) 0.0082(12) 0.0084(11)
C19 0.0234(12) 0.0260(13) 0.0279(14) 0.0032(11) 0.0082(11) 0.0037(10)
C20 0.0227(12) 0.0243(13) 0.0270(14) -0.0015(11) -0.0020(10) -0.0038(10)
C21 0.0323(14) 0.0212(13) 0.0368(16) -0.0008(11) -0.0042(12) -0.0060(11)
C22 0.0327(14) 0.0234(13) 0.0390(16) 0.0071(12) 0.0014(12) -0.0056(11)
C23 0.0444(17) 0.0236(14) 0.0340(16) -0.0037(12) -0.0008(13) 0.0077(12)
C24 0.0147(10) 0.0265(13) 0.0190(12) -0.0016(10) 0.0047(9) -0.0006(9)
C25 0.0201(12) 0.0314(14) 0.0209(13) -0.0001(10) 0.0063(10) -0.0013(10)
C26 0.0246(13) 0.0442(17) 0.0229(13) -0.0002(12) 0.0107(11) -0.0004(12)
C27 0.0211(13) 0.0444(17) 0.0307(15) -0.0106(13) 0.0075(11) 0.0024(11)
C28 0.0206(12) 0.0335(15) 0.0351(15) -0.0002(12) 0.0088(11) 0.0045(11)
C29 0.0187(12) 0.0277(13) 0.0296(14) 0.0010(11) 0.0064(10) 0.0026(10)
C30 0.0168(11) 0.0380(15) 0.0242(13) -0.0068(11) 0.0043(10) -0.0018(10)
C31 0.0162(12) 0.0479(17) 0.0317(15) -0.0104(13) 0.0049(11) -0.0035(11)
C32 0.0233(13) 0.0439(17) 0.0405(17) -0.0024(14) 0.0148(12) -0.0064(12)
C33 0.0187(12) 0.0545(19) 0.0275(15) -0.0008(13) 0.0049(11) 0.0081(12)
Cl3 0.0519(5) 0.0642(6) 0.0492(5) 0.0159(4) -0.0004(4) 0.0062(4)
Cl4 0.0643(6) 0.0639(6) 0.0515(5) 0.0125(4) -0.0026(5) 0.0182(5)
Cl5 0.0511(5) 0.0881(8) 0.0578(6) -0.0352(5) 0.0176(4) -0.0138(5)
C34 0.0367(16) 0.0417(18) 0.0390(17) -0.0055(14) -0.0021(14) -0.0087(13)

loop_
_atom_type_symbol
_atom_type_description
_atom_type_scat_dispersion_real
_atom_type_scat_dispersion_imag
_atom_type_scat_source
C C 0.0033 0.0016 'International Tables Vol C Tables 4.2.6.8 and 6.1.1.4'
H H 0.0000 0.0000 'International Tables Vol C Tables 4.2.6.8 and 6.1.1.4'
Au Au -2.0133 8.8022 'International Tables Vol C Tables 4.2.6.8 and 6.1.1.4'
Cl Cl 0.1484 0.1585 'International Tables Vol C Tables 4.2.6.8 and 6.1.1.4'
P P 0.1023 0.0942 'International Tables Vol C Tables 4.2.6.8 and 6.1.1.4'

loop_
_exptl_crystal_face_index_h
_exptl_crystal_face_index_k
_exptl_crystal_face_index_l
_exptl_crystal_face_perp_dist
0 -1 0 0.0603
0 1 0 0.0672
0 0 -1 0.0590
0 0 1 0.0775
5 -2 -2 0.1040
-5 2 2 0.0860
3 -3 5 0.0688
1 0 5 0.0889
4 -3 -5 0.1197
3 5 0 0.1142
4 5 -5 0.0771
-1 -2 -5 0.0985
-4 1 5 0.0848
-5 1 -4 0.1142
-4 5 2 0.0865

loop_
_geom_angle_atom_site_label_1
_geom_angle_atom_site_label_2
_geom_angle_atom_site_label_3
_geom_angle
_geom_angle_site_symmetry_1
_geom_angle_site_symmetry_3
_geom_angle_publ_flag
P1 Au1 Cl1 176.32(2) . . ?
C1 P1 C14 107.06(12) . . ?
C1 P1 C24 102.20(11) . . ?
C14 P1 C24 113.85(11) . . ?
C1 P1 Au1 114.46(9) . . ?
C14 P1 Au1 109.94(8) . . ?
C24 P1 Au1 109.25(8) . . ?
C2 C1 P1 118.71(17) . . ?
C2 C1 H11 107.6 . . ?
P1 C1 H11 107.6 . . ?
C2 C1 H12 107.6 . . ?
P1 C1 H12 107.6 . . ?
H11 C1 H12 107.1 . . ?
C3 C2 C13 114.2(2) . . ?
C3 C2 C1 122.8(2) . . ?
C13 C2 C1 122.9(2) . . ?
C2 C3 C10 122.7(2) . . ?
C2 C3 C4 147.1(2) . . ?
C10 C3 C4 90.1(2) . . ?
C5 C4 C9 122.0(3) . . ?
C5 C4 C3 148.4(3) . . ?
C9 C4 C3 89.5(2) . . ?
C4 C5 C6 116.3(3) . . ?
C4 C5 H5 121.8 . . ?
C6 C5 H5 121.8 . . ?
C7 C6 C5 122.2(3) . . ?
C7 C6 H6 118.9 . . ?
C5 C6 H6 118.9 . . ?
C6 C7 C8 120.5(3) . . ?
C6 C7 H7 119.8 . . ?
C8 C7 H7 119.8 . . ?
C9 C8 C7 117.9(3) . . ?
C9 C8 Cl2 120.6(3) . . ?
C7 C8 Cl2 121.4(2) . . ?
C8 C9 C4 121.1(3) . . ?
C8 C9 C10 148.3(3) . . ?
C4 C9 C10 90.6(2) . . ?
C11 C10 C3 122.8(2) . . ?
C11 C10 C9 147.4(3) . . ?
C3 C10 C9 89.8(2) . . ?
C10 C11 C12 114.9(2) . . ?
C10 C11 H111 122.5 . . ?
C12 C11 H111 122.5 . . ?
C13 C12 C11 122.6(3) . . ?
C13 C12 H121 118.7 . . ?
C11 C12 H121 118.7 . . ?
C12 C13 C2 122.7(3) . . ?
C12 C13 H13 118.7 . . ?
C2 C13 H13 118.7 . . ?
C20 C14 C15 109.3(2) . . ?
C20 C14 C19 108.8(2) . . ?
C15 C14 C19 107.5(2) . . ?
C20 C14 P1 114.02(17) . . ?
C15 C14 P1 109.92(17) . . ?
C19 C14 P1 106.97(16) . . ?
C16 C15 C14 109.9(2) . . ?
C16 C15 H151 109.7 . . ?
C14 C15 H151 109.7 . . ?
C16 C15 H152 109.7 . . ?
C14 C15 H152 109.7 . . ?
H151 C15 H152 108.2 . . ?
C17 C16 C22 109.7(2) . . ?
C17 C16 C15 109.8(2) . . ?
C22 C16 C15 109.9(2) . . ?
C17 C16 H16 109.2 . . ?
C22 C16 H16 109.2 . . ?
C15 C16 H16 109.2 . . ?
C18 C17 C16 109.0(2) . . ?
C18 C17 H171 109.9 . . ?
C16 C17 H171 109.9 . . ?
C18 C17 H172 109.9 . . ?
C16 C17 H172 109.9 . . ?
H171 C17 H172 108.3 . . ?
C17 C18 C19 110.0(2) . . ?
C17 C18 C23 110.0(2) . . ?
C19 C18 C23 108.9(2) . . ?
C17 C18 H18 109.3 . . ?
C19 C18 H18 109.3 . . ?
C23 C18 H18 109.3 . . ?
C18 C19 C14 110.3(2) . . ?
C18 C19 H191 109.6 . . ?
C14 C19 H191 109.6 . . ?
C18 C19 H192 109.6 . . ?
C14 C19 H192 109.6 . . ?
H191 C19 H192 108.1 . . ?
C21 C20 C14 109.7(2) . . ?
C21 C20 H201 109.7 . . ?
C14 C20 H201 109.7 . . ?
C21 C20 H202 109.7 . . ?
C14 C20 H202 109.7 . . ?
H201 C20 H202 108.2 . . ?
C23 C21 C22 110.2(2) . . ?
C23 C21 C20 109.9(2) . . ?
C22 C21 C20 109.1(2) . . ?
C23 C21 H21 109.2 . . ?
C22 C21 H21 109.2 . . ?
C20 C21 H21 109.2 . . ?
C21 C22 C16 109.3(2) . . ?
C21 C22 H221 109.8 . . ?
C16 C22 H221 109.8 . . ?
C21 C22 H222 109.8 . . ?
C16 C22 H222 109.8 . . ?
H221 C22 H222 108.3 . . ?
C21 C23 C18 109.1(2) . . ?
C21 C23 H231 109.9 . . ?
C18 C23 H231 109.9 . . ?
C21 C23 H232 109.9 . . ?
C18 C23 H232 109.9 . . ?
H231 C23 H232 108.3 . . ?
C25 C24 C30 109.4(2) . . ?
C25 C24 C29 108.2(2) . . ?
C30 C24 C29 108.2(2) . . ?
C25 C24 P1 109.92(16) . . ?
C30 C24 P1 114.00(16) . . ?
C29 C24 P1 106.97(16) . . ?
C26 C25 C24 109.9(2) . . ?
C26 C25 H251 109.7 . . ?
C24 C25 H251 109.7 . . ?
C26 C25 H252 109.7 . . ?
C24 C25 H252 109.7 . . ?
H251 C25 H252 108.2 . . ?
C27 C26 C32 109.4(2) . . ?
C27 C26 C25 110.1(2) . . ?
C32 C26 C25 109.3(2) . . ?
C27 C26 H26 109.3 . . ?
C32 C26 H26 109.3 . . ?
C25 C26 H26 109.3 . . ?
C26 C27 C28 109.4(2) . . ?
C26 C27 H271 109.8 . . ?
C28 C27 H271 109.8 . . ?
C26 C27 H272 109.8 . . ?
C28 C27 H272 109.8 . . ?
H271 C27 H272 108.2 . . ?
C27 C28 C33 109.2(2) . . ?
C27 C28 C29 109.6(2) . . ?
C33 C28 C29 109.8(2) . . ?
C27 C28 H28 109.4 . . ?
C33 C28 H28 109.4 . . ?
C29 C28 H28 109.4 . . ?
C28 C29 C24 110.4(2) . . ?
C28 C29 H291 109.6 . . ?
C24 C29 H291 109.6 . . ?
C28 C29 H292 109.6 . . ?
C24 C29 H292 109.6 . . ?
H291 C29 H292 108.1 . . ?
C31 C30 C24 109.8(2) . . ?
C31 C30 H301 109.7 . . ?
C24 C30 H301 109.7 . . ?
C31 C30 H302 109.7 . . ?
C24 C30 H302 109.7 . . ?
H301 C30 H302 108.2 . . ?
C33 C31 C32 109.7(2) . . ?
C33 C31 C30 110.1(2) . . ?
C32 C31 C30 109.2(2) . . ?
C33 C31 H31 109.3 . . ?
C32 C31 H31 109.3 . . ?
C30 C31 H31 109.3 . . ?
C26 C32 C31 109.6(2) . . ?
C26 C32 H321 109.8 . . ?
C31 C32 H321 109.8 . . ?
C26 C32 H322 109.8 . . ?
C31 C32 H322 109.8 . . ?
H321 C32 H322 108.2 . . ?
C31 C33 C28 109.2(2) . . ?
C31 C33 H331 109.8 . . ?
C28 C33 H331 109.8 . . ?
C31 C33 H332 109.8 . . ?
C28 C33 H332 109.8 . . ?
H331 C33 H332 108.3 . . ?
Cl4 C34 Cl5 110.90(18) . . ?
Cl4 C34 Cl3 110.19(18) . . ?
Cl5 C34 Cl3 109.76(17) . . ?
Cl4 C34 H34 108.6 . . ?
Cl5 C34 H34 108.6 . . ?
Cl3 C34 H34 108.6 . . ?

loop_
_geom_bond_atom_site_label_1
_geom_bond_atom_site_label_2
_geom_bond_distance
_geom_bond_site_symmetry_2
_geom_bond_publ_flag
Au1 P1 2.2454(6) . ?
Au1 Cl1 2.2941(7) . ?
P1 C1 1.850(2) . ?
P1 C14 1.867(3) . ?
P1 C24 1.874(2) . ?
Cl2 C8 1.738(3) . ?
C1 C2 1.507(3) . ?
C1 H11 0.9900 . ?
C1 H12 0.9900 . ?
C2 C3 1.375(3) . ?
C2 C13 1.412(4) . ?
C3 C10 1.421(3) . ?
C3 C4 1.515(4) . ?
C4 C5 1.362(4) . ?
C4 C9 1.419(4) . ?
C5 C6 1.408(4) . ?
C5 H5 0.9500 . ?
C6 C7 1.383(5) . ?
C6 H6 0.9500 . ?
C7 C8 1.401(5) . ?
C7 H7 0.9500 . ?
C8 C9 1.360(4) . ?
C9 C10 1.506(4) . ?
C10 C11 1.359(4) . ?
C11 C12 1.406(4) . ?
C11 H111 0.9500 . ?
C12 C13 1.381(4) . ?
C12 H121 0.9500 . ?
C13 H13 0.9500 . ?
C14 C20 1.543(3) . ?
C14 C15 1.546(3) . ?
C14 C19 1.549(3) . ?
C15 C16 1.532(4) . ?
C15 H151 0.9900 . ?
C15 H152 0.9900 . ?
C16 C17 1.528(4) . ?
C16 C22 1.532(4) . ?
C16 H16 1.0000 . ?
C17 C18 1.526(4) . ?
C17 H171 0.9900 . ?
C17 H172 0.9900 . ?
C18 C19 1.535(4) . ?
C18 C23 1.536(4) . ?
C18 H18 1.0000 . ?
C19 H191 0.9900 . ?
C19 H192 0.9900 . ?
C20 C21 1.540(4) . ?
C20 H201 0.9900 . ?
C20 H202 0.9900 . ?
C21 C23 1.529(4) . ?
C21 C22 1.530(4) . ?
C21 H21 1.0000 . ?
C22 H221 0.9900 . ?
C22 H222 0.9900 . ?
C23 H231 0.9900 . ?
C23 H232 0.9900 . ?
C24 C25 1.542(3) . ?
C24 C30 1.546(3) . ?
C24 C29 1.552(4) . ?
C25 C26 1.539(3) . ?
C25 H251 0.9900 . ?
C25 H252 0.9900 . ?
C26 C27 1.527(4) . ?
C26 C32 1.529(4) . ?
C26 H26 1.0000 . ?
C27 C28 1.531(4) . ?
C27 H271 0.9900 . ?
C27 H272 0.9900 . ?
C28 C33 1.533(4) . ?
C28 C29 1.537(3) . ?
C28 H28 1.0000 . ?
C29 H291 0.9900 . ?
C29 H292 0.9900 . ?
C30 C31 1.541(3) . ?
C30 H301 0.9900 . ?
C30 H302 0.9900 . ?
C31 C33 1.525(4) . ?
C31 C32 1.532(4) . ?
C31 H31 1.0000 . ?
C32 H321 0.9900 . ?
C32 H322 0.9900 . ?
C33 H331 0.9900 . ?
C33 H332 0.9900 . ?
Cl3 C34 1.764(3) . ?
Cl4 C34 1.749(3) . ?
Cl5 C34 1.750(3) . ?
C34 H34 1.0000 . ?

loop_
_geom_torsion_atom_site_label_1
_geom_torsion_atom_site_label_2
_geom_torsion_atom_site_label_3
_geom_torsion_atom_site_label_4
_geom_torsion
_geom_torsion_site_symmetry_1
_geom_torsion_site_symmetry_2
_geom_torsion_site_symmetry_3
_geom_torsion_site_symmetry_4
_geom_torsion_publ_flag
C14 P1 C1 C2 82.5(2) . . . . ?
C24 P1 C1 C2 -157.6(2) . . . . ?
Au1 P1 C1 C2 -39.6(2) . . . . ?
P1 C1 C2 C3 -118.0(2) . . . . ?
P1 C1 C2 C13 66.8(3) . . . . ?
C13 C2 C3 C10 -1.0(4) . . . . ?
C1 C2 C3 C10 -176.6(2) . . . . ?
C13 C2 C3 C4 -178.1(4) . . . . ?
C1 C2 C3 C4 6.4(6) . . . . ?
C2 C3 C4 C5 1.6(8) . . . . ?
C10 C3 C4 C5 -175.9(5) . . . . ?
C2 C3 C4 C9 177.7(4) . . . . ?
C10 C3 C4 C9 0.1(2) . . . . ?
C9 C4 C5 C6 0.2(4) . . . . ?
C3 C4 C5 C6 175.6(4) . . . . ?
C4 C5 C6 C7 -0.1(4) . . . . ?
C5 C6 C7 C8 -0.1(5) . . . . ?
C6 C7 C8 C9 0.1(4) . . . . ?
C6 C7 C8 Cl2 -177.4(2) . . . . ?
C7 C8 C9 C4 0.1(4) . . . . ?
Cl2 C8 C9 C4 177.6(2) . . . . ?
C7 C8 C9 C10 -175.5(4) . . . . ?
Cl2 C8 C9 C10 2.0(6) . . . . ?
C5 C4 C9 C8 -0.2(4) . . . . ?
C3 C4 C9 C8 -177.8(3) . . . . ?
C5 C4 C9 C10 177.4(3) . . . . ?
C3 C4 C9 C10 -0.14(19) . . . . ?
C2 C3 C10 C11 0.5(4) . . . . ?
C4 C3 C10 C11 178.9(3) . . . . ?
C2 C3 C10 C9 -178.6(2) . . . . ?
C4 C3 C10 C9 -0.14(19) . . . . ?
C8 C9 C10 C11 -2.2(8) . . . . ?
C4 C9 C10 C11 -178.4(4) . . . . ?
C8 C9 C10 C3 176.4(4) . . . . ?
C4 C9 C10 C3 0.1(2) . . . . ?
C3 C10 C11 C12 0.2(4) . . . . ?
C9 C10 C11 C12 178.4(4) . . . . ?
C10 C11 C12 C13 -0.4(4) . . . . ?
C11 C12 C13 C2 -0.2(4) . . . . ?
C3 C2 C13 C12 0.8(4) . . . . ?
C1 C2 C13 C12 176.4(2) . . . . ?
C1 P1 C14 C20 69.2(2) . . . . ?
C24 P1 C14 C20 -42.9(2) . . . . ?
Au1 P1 C14 C20 -165.87(16) . . . . ?
C1 P1 C14 C15 -167.58(16) . . . . ?
C24 P1 C14 C15 80.25(19) . . . . ?
Au1 P1 C14 C15 -42.69(18) . . . . ?
C1 P1 C14 C19 -51.12(19) . . . . ?
C24 P1 C14 C19 -163.28(16) . . . . ?
Au1 P1 C14 C19 73.77(17) . . . . ?
C20 C14 C15 C16 -58.1(3) . . . . ?
C19 C14 C15 C16 59.9(3) . . . . ?
P1 C14 C15 C16 176.04(17) . . . . ?
C14 C15 C16 C17 -61.5(3) . . . . ?
C14 C15 C16 C22 59.2(3) . . . . ?
C22 C16 C17 C18 -60.5(3) . . . . ?
C15 C16 C17 C18 60.3(3) . . . . ?
C16 C17 C18 C19 -59.5(3) . . . . ?
C16 C17 C18 C23 60.4(3) . . . . ?
C17 C18 C19 C14 60.1(3) . . . . ?
C23 C18 C19 C14 -60.5(3) . . . . ?
C20 C14 C19 C18 59.0(3) . . . . ?
C15 C14 C19 C18 -59.3(3) . . . . ?
P1 C14 C19 C18 -177.33(18) . . . . ?
C15 C14 C20 C21 58.9(3) . . . . ?
C19 C14 C20 C21 -58.2(3) . . . . ?
P1 C14 C20 C21 -177.56(18) . . . . ?
C14 C20 C21 C23 60.1(3) . . . . ?
C14 C20 C21 C22 -60.7(3) . . . . ?
C23 C21 C22 C16 -59.5(3) . . . . ?
C20 C21 C22 C16 61.2(3) . . . . ?
C17 C16 C22 C21 60.0(3) . . . . ?
C15 C16 C22 C21 -60.8(3) . . . . ?
C22 C21 C23 C18 59.1(3) . . . . ?
C20 C21 C23 C18 -61.2(3) . . . . ?
C17 C18 C23 C21 -59.6(3) . . . . ?
C19 C18 C23 C21 61.0(3) . . . . ?
C1 P1 C24 C25 -164.89(18) . . . . ?
C14 P1 C24 C25 -49.8(2) . . . . ?
Au1 P1 C24 C25 73.50(18) . . . . ?
C1 P1 C24 C30 -41.6(2) . . . . ?
C14 P1 C24 C30 73.5(2) . . . . ?
Au1 P1 C24 C30 -163.23(16) . . . . ?
C1 P1 C24 C29 77.88(18) . . . . ?
C14 P1 C24 C29 -167.05(16) . . . . ?
Au1 P1 C24 C29 -43.73(17) . . . . ?
C30 C24 C25 C26 58.6(3) . . . . ?
C29 C24 C25 C26 -59.1(3) . . . . ?
P1 C24 C25 C26 -175.54(18) . . . . ?
C24 C25 C26 C27 60.4(3) . . . . ?
C24 C25 C26 C32 -59.9(3) . . . . ?
C32 C26 C27 C28 60.3(3) . . . . ?
C25 C26 C27 C28 -59.9(3) . . . . ?
C26 C27 C28 C33 -60.7(3) . . . . ?
C26 C27 C28 C29 59.5(3) . . . . ?
C27 C28 C29 C24 -60.0(3) . . . . ?
C33 C28 C29 C24 59.9(3) . . . . ?
C25 C24 C29 C28 59.3(3) . . . . ?
C30 C24 C29 C28 -59.1(3) . . . . ?
P1 C24 C29 C28 177.71(18) . . . . ?
C25 C24 C30 C31 -58.6(3) . . . . ?
C29 C24 C30 C31 59.1(3) . . . . ?
P1 C24 C30 C31 177.90(19) . . . . ?
C24 C30 C31 C33 -60.7(3) . . . . ?
C24 C30 C31 C32 59.8(3) . . . . ?
C27 C26 C32 C31 -59.5(3) . . . . ?
C25 C26 C32 C31 61.2(3) . . . . ?
C33 C31 C32 C26 59.6(3) . . . . ?
C30 C31 C32 C26 -61.1(3) . . . . ?
C32 C31 C33 C28 -60.0(3) . . . . ?
C30 C31 C33 C28 60.2(3) . . . . ?
C27 C28 C33 C31 60.5(3) . . . . ?
C29 C28 C33 C31 -59.6(3) . . . . ?

loop_
_exptl_oxdiff_crystal_face_indexfrac_h
_exptl_oxdiff_crystal_face_indexfrac_k
_exptl_oxdiff_crystal_face_indexfrac_l
_exptl_oxdiff_crystal_face_x
_exptl_oxdiff_crystal_face_y
_exptl_oxdiff_crystal_face_z
0.0005 -1.0008 -0.0002 -0.0308 -0.0079 0.0177
-0.0005 1.0008 0.0002 0.0308 0.0079 -0.0177
0.0005 0.0008 -1.0000 -0.0203 -0.0028 -0.0367
-0.0005 -0.0008 1.0000 0.0203 0.0028 0.0367
5.0037 -1.9933 -1.9932 0.0020 -0.3662 -0.0111
-5.0037 1.9933 1.9932 -0.0020 0.3662 0.0111
3.0001 -3.0025 5.0040 0.0718 -0.2164 0.2526
0.9980 -0.0027 5.0016 0.1225 -0.0548 0.1887
4.0053 -2.9931 -4.9949 -0.1107 -0.3137 -0.1088
2.9985 5.0081 0.0054 0.2166 -0.1670 -0.0724
4.0013 5.0135 -4.9933 0.1358 -0.2501 -0.2504
-0.9970 -1.9990 -5.0020 -0.1842 0.0389 -0.1533
-4.0043 0.9914 4.9945 0.0491 0.2978 0.1442
-5.0003 0.9973 -4.0073 -0.1548 0.3412 -0.1913
-4.0048 4.9971 1.9952 0.1113 0.3211 -0.0367
